data_1565043
loop_
_publ_author_name
'Lennox, Cameron B.'
'Do, Jean-Louis'
'Crew, Joshua G.'
'Arhangelskis, Mihails'
'Titi, Hatem M.'
'Howarth, Ashlee J.'
'Farha, Omar K.'
'Fri\<s\<ci\'c, Tomislav'

_publ_section_title
;
 Simplifying and expanding the scope of boron imidazolate framework (BIF)
 synthesis using mechanochemistry
;
_journal_name_full 'Chemical Science'
_journal_paper_doi 10.1039/D1SC03665C
_journal_year 2021
_chemical_formula_moiety 'C16 H20 B Ag N8'
_chemical_formula_structural 'Ag B (C4 H5 N2)2'
_chemical_formula_sum 'C16 H20 Ag B N8'
_chemical_formula_weight 443.07
_chemical_name_common catena-[(m4-tetrakis(2-Methyl-1H-imidazol-1-yl)borate-N3,N3',N3'',N3''')-silver(i)]
_space_group_crystal_system cubic
_space_group_IT_number 218
_space_group_name_Hall 'P -4n 2 3'
_space_group_name_H-M_alt 'P -4 3 n'
_symmetry_space_group_name_H-M 'P -4 3 n'
_audit_update_record
;
2021-05-04 deposited with the CCDC.	2021-09-13 downloaded from the CCDC.
;
_cell_angle_alpha 90
_cell_angle_beta 90
_cell_angle_gamma 90
_cell_formula_units_Z 6
_cell_length_a 16.6659(3)
_cell_length_b 16.6659(3)
_cell_length_c 16.6659(3)
_cell_measurement_reflns_used 20
_cell_measurement_temperature 293
_cell_measurement_theta_max 70
_cell_measurement_theta_min 3
_cell_volume 4628.99(14)
_computing_cell_refinement 'TOPAS Academic v. 6'
_computing_data_collection 'Proto XRD data collector'
_computing_structure_refinement 'TOPAS Academic v. 6'
_computing_structure_solution 'TOPAS Academic v. 6'
_diffrn_ambient_temperature 293
_diffrn_detector 'Position Sensitive Detector'
_diffrn_detector_type LYNXEYE
_diffrn_measurement_device_type 'Bruker D2 PHASER'
_diffrn_radiation_monochromator none
_diffrn_radiation_type 'Cu K\a~1~'
_diffrn_radiation_wavelength 1.5418
_diffrn_source 'sealed X-ray tube'
_diffrn_source_current 30
_diffrn_source_target Cu
_diffrn_source_voltage 40
_exptl_crystal_colour white
_exptl_crystal_density_diffrn 0.95363(4)
_exptl_crystal_density_method 'not measured'
_exptl_crystal_description powder
_exptl_crystal_F_000 1344
_pd_char_colour white
_pd_instr_location ' ?'
_pd_meas_2theta_range_inc 0.01
_pd_meas_2theta_range_max 70.011
_pd_meas_2theta_range_min 3.001
_pd_meas_number_of_points 6702
_pd_meas_scan_method cont
_pd_prep_temperature 293
_pd_proc_2theta_range_inc 0.0100
_pd_proc_2theta_range_max 70
_pd_proc_2theta_range_min 3
_pd_proc_ls_background_function 'Chebyshev polynomial'
_pd_proc_ls_profile_function pseudo-Voigt
_pd_proc_ls_prof_R_factor 0.060
_pd_proc_ls_prof_wR_expected 0.024
_pd_proc_ls_prof_wR_factor 0.076
_pd_proc_wavelength 1.5418
_pd_spec_mounting ' 'packed powder pellet''
_pd_spec_mount_mode reflection
_pd_spec_shape flat_sheet
_refine_ls_goodness_of_fit_all 3.143
_refine_ls_hydrogen_treatment mixed
_refine_ls_matrix_type full
_refine_ls_number_constraints 27
_refine_ls_number_parameters 26
_refine_ls_number_restraints 0
_refine_ls_R_I_factor 0.031
_refine_ls_weighting_scheme calc
_cod_data_source_file d1sc03665c2.cif
_cod_data_source_block BIF-3-Ag
_cod_original_cell_volume 4629.0(2)
_cod_original_sg_symbol_H-M P-43n
_cod_database_code 1565043

loop_
_symmetry_equiv_pos_as_xyz
'x, y, z '
'-x, y, -z '
'-x+1/2, -z+1/2, y+1/2 '
'-x+1/2, z+1/2, -y+1/2 '
'-y, -z, x '
'-y, z, -x '
'-y+1/2, -x+1/2, z+1/2 '
'-y+1/2, x+1/2, -z+1/2 '
'-z, -x, y '
'-z, x, -y '
'-z+1/2, -y+1/2, x+1/2 '
'-z+1/2, y+1/2, -x+1/2 '
'z, -x, -y '
'z, x, y '
'z+1/2, -y+1/2, -x+1/2 '
'z+1/2, y+1/2, x+1/2 '
'y, -z, -x '
'y, z, x '
'y+1/2, -x+1/2, -z+1/2 '
'y+1/2, x+1/2, z+1/2 '
'x, -y, -z '
'-x, -y, z '
'x+1/2, -z+1/2, -y+1/2 '
'x+1/2, z+1/2, y+1/2 '

loop_
_atom_site_label
_atom_site_type_symbol
_atom_site_symmetry_multiplicity
_atom_site_fract_x
_atom_site_fract_y
_atom_site_fract_z
_atom_site_occupancy
_atom_site_B_iso_or_equiv
Ag1 Ag 6 0.5 0.25 0 1 1.87(6)
B1 B 6 0.25 0.5 0 1 1.87(6)
N1 N 24 0.3031(3) 0.4300(5) 0.0289(4) 1 1.87(6)
N2 N 24 0.3983(4) 0.3352(3) 0.0335(4) 1 1.87(6)
C1 C 24 0.36530(18) 0.39292(18) -0.0099(4) 1 1.87(6)
C2 C 24 0.3563(6) 0.3356(5) 0.1050(4) 1 1.87(6)
H1 H 24 0.3658(9) 0.3014(6) 0.1480(5) 1 1.87(6)
C3 C 24 0.2998(5) 0.3930(6) 0.1030(4) 1 1.87(6)
H2 H 24 0.2645(6) 0.4056(9) 0.1444(5) 1 1.87(6)
C4 C 24 0.3967(4) 0.4159(4) -0.0911(4) 1 1.87(6)
H3 H 24 0.4395(4) 0.3803(6) -0.1059(5) 1 1.87(6)
H4 H 24 0.4163(6) 0.4700(5) -0.0895(5) 1 1.87(6)
H5 H 24 0.3543(5) 0.4119(5) -0.1299(4) 1 1.87(6)

loop_
_geom_angle_atom_site_label_1
_geom_angle_atom_site_label_2
_geom_angle_atom_site_label_3
_geom_angle
_geom_angle_site_symmetry_1
_geom_angle_site_symmetry_3
_geom_angle_publ_flag
N2 Ag1 N2 103.0(2) . 2_655 ?
N2 Ag1 N2 112.8(2) . 11_554 ?
N2 Ag1 N2 112.8(2) . 15_555 ?
N2 Ag1 N2 112.8(2) 2_655 11_554 ?
N2 Ag1 N2 112.8(2) 2_655 15_555 ?
N2 Ag1 N2 103.0(2) 11_554 15_555 ?
C1 N1 C3 104.5(6) . . ?
C1 N1 B1 129.0(5) . . ?
C3 N1 B1 126.5(6) . . ?
Ag1 N2 C1 128.9(5) . . ?
Ag1 N2 C2 126.2(5) . . ?
C1 N2 C2 104.9(6) . . ?
N1 C1 N2 112.6(6) . . ?
N1 C1 C4 125.1(5) . . ?
N2 C1 C4 122.2(5) . . ?
N2 C2 C3 109.7(6) . . ?
N1 C3 C2 108.2(7) . . ?
N1 B1 N1 109.2(4) . 3_554 ?
N1 B1 N1 109.9(3) . 21_565 ?
N1 B1 N1 109.2(4) . 4_555 ?
N1 B1 N1 109.2(4) 3_554 21_565 ?
N1 B1 N1 109.9(3) 3_554 4_555 ?
N1 B1 N1 109.2(4) 21_565 4_555 ?
N2 C2 H1 125.2(12) . . ?
C3 C2 H1 125.1(11) . . ?
N1 C3 H2 126.0(12) . . ?
C2 C3 H2 125.9(11) . . ?
C1 C4 H3 109.5(8) . . ?
C1 C4 H4 109.5(8) . . ?
C1 C4 H5 109.5(7) . . ?
H3 C4 H4 109.6(10) . . ?
H3 C4 H5 109.3(9) . . ?
H4 C4 H5 109.6(10) . . ?

loop_
_geom_bond_atom_site_label_1
_geom_bond_atom_site_label_2
_geom_bond_distance
_geom_bond_site_symmetry_2
_geom_bond_publ_flag
Ag1 N2 2.281(6) . ?
Ag1 N2 2.281(6) 2_655 ?
Ag1 N2 2.281(6) 11_554 ?
Ag1 N2 2.281(6) 15_555 ?
N1 C1 1.369(7) . ?
N1 C3 1.381(10) . ?
N1 B1 1.542(7) . ?
N2 C1 1.323(7) . ?
N2 C2 1.382(10) . ?
C1 C4 1.501(9) . ?
C2 C3 1.343(13) . ?
C2 H1 0.929(12) . ?
C3 H2 0.931(12) . ?
C4 H3 0.960(11) . ?
C4 H4 0.959(11) . ?
C4 H5 0.960(10) . ?
